data_2009004
loop_
_publ_author_name
'Nakamura,  Naotake'
'Sato,  Taketoshi'

_publ_section_title
;
 1,10-Decanediol
;
_journal_issue 10
_journal_name_full 'Acta Crystallographica Section C'
_journal_page_first 1685
_journal_page_last 1687
_journal_paper_doi 10.1107/S0108270199008318
_journal_volume 55
_journal_year 1999
_chemical_formula_moiety 'C10 H22 O2 '
_chemical_formula_sum 'C10 H22 O2'
_chemical_formula_weight 174.28
_chemical_name_common 1,10-decanediol
_space_group_IT_number 14
_symmetry_cell_setting monoclinic
_symmetry_space_group_name_Hall '-P 2yab'
_symmetry_space_group_name_H-M 'P 1 21/a 1'
_audit_creation_method 'from TEXRAY.INF file'
_cell_angle_alpha 90.0
_cell_angle_beta 96.690(10)
_cell_angle_gamma 90.0
_cell_formula_units_Z 2
_cell_length_a 21.148(2)
_cell_length_b 5.160(2)
_cell_length_c 4.9400(10)
_cell_measurement_reflns_used 25
_cell_measurement_temperature 298.2
_cell_measurement_theta_max 22.1
_cell_measurement_theta_min 9.5
_cell_volume 535.4(2)
_computing_cell_refinement 'MSC/AFC Diffractometer Control'
_computing_data_collection
;MSC/AFC Diffractometer Control
(Molecular Structure Corporation, 1992)
;
_computing_data_reduction
;TEXSAN
(Molecular Structure Corporation, 1995)
;
_computing_molecular_graphics 'ORTEPII (Johnson, 1976)'
_computing_publication_material TEXSAN
_computing_structure_refinement TEXSAN
_computing_structure_solution
;SAPI91
(Fan, 1991)
;
_diffrn_ambient_temperature 298.2
_diffrn_measurement_device 'Rigaku AFC5R'
_diffrn_measurement_method \w-2\q
_diffrn_radiation_monochromator graphite
_diffrn_radiation_source 'Rigaku rotating anode'
_diffrn_radiation_type 'Cu K\a'
_diffrn_radiation_wavelength 1.5418
_diffrn_reflns_av_R_equivalents 0.011
_diffrn_reflns_av_sigmaI/netI 0.035
_diffrn_reflns_limit_h_max 25
_diffrn_reflns_limit_h_min -25
_diffrn_reflns_limit_k_max 6
_diffrn_reflns_limit_k_min 0
_diffrn_reflns_limit_l_max 6
_diffrn_reflns_limit_l_min -6
_diffrn_reflns_number 2187
_diffrn_reflns_reduction_process 'Lp corrections applied'
_diffrn_reflns_theta_max 70.00
_diffrn_reflns_theta_min 4.21
_diffrn_standards_decay_% 3.96
_diffrn_standards_interval_count 200
_diffrn_standards_number 3
_exptl_absorpt_coefficient_mu 0.570
_exptl_absorpt_correction_T_max 0.945
_exptl_absorpt_correction_T_min 0.875
_exptl_absorpt_correction_type '\y scans'
_exptl_absorpt_process_details '(North et al., 1968)'
_exptl_crystal_colour colourless
_exptl_crystal_density_diffrn 1.081
_exptl_crystal_density_meas 1.089
_exptl_crystal_density_method 'flotation method in aqueous KI solution'
_exptl_crystal_description cube
_exptl_crystal_F_000 196.00
_exptl_crystal_size_max 0.10
_exptl_crystal_size_mid 0.10
_exptl_crystal_size_min 0.10
_refine_diff_density_max 0.07
_refine_diff_density_min -0.11
_refine_ls_extinction_method none
_refine_ls_goodness_of_fit_all 1.359
_refine_ls_goodness_of_fit_ref 1.399
_refine_ls_hydrogen_treatment noref
_refine_ls_matrix_type full
_refine_ls_number_constraints 0
_refine_ls_number_parameters 55
_refine_ls_number_reflns 804
_refine_ls_number_restraints 0
_refine_ls_R_factor_all 0.0607
_refine_ls_R_factor_gt 0.0391
_refine_ls_shift/esd_mean 0.0000
_refine_ls_shift/su_max 0.0010
_refine_ls_structure_factor_coef F
_refine_ls_weighting_details 'w = 1/[\s^2^(Fo) + 0.00126|Fo|^2^]'
_refine_ls_weighting_scheme calc
_refine_ls_wR_factor_all 0.0731
_refine_ls_wR_factor_ref 0.0626
_reflns_number_gt 804
_reflns_number_total 1281
_reflns_observed_criterion >2.0sigma(I)
_cod_data_source_file cf1316.cif
_cod_data_source_block 1_10-decanediol
_cod_depositor_comments
;
The following automatic conversions were performed:

'_refine_ls_weighting_scheme' value 'w = 1/[\s^2^(Fo) +
0.00126|Fo|^2^]' was changed to 'calc'. New tag
'_refine_ls_weighting_details' was created. The value of the new tag
was set to 'w = 1/[\s^2^(Fo) + 0.00126|Fo|^2^]'.

Automatic conversion script
Id: cif_fix_values 3143 2015-03-26 13:38:13Z robertas 
;
_cod_original_sg_symbol_H-M 'P 21/a'
_cod_original_formula_sum 'C10 H22 O2 '
_cod_database_code 2009004

loop_
_symmetry_equiv_pos_as_xyz
x,y,z
1/2-x,1/2+y,-z
-x,-y,-z
1/2+x,1/2-y,z

loop_
_atom_site_aniso_label
_atom_site_aniso_U_11
_atom_site_aniso_U_22
_atom_site_aniso_U_33
_atom_site_aniso_U_12
_atom_site_aniso_U_13
_atom_site_aniso_U_23
O1 .0740(7) .0448(6) .0831(8) .0043(5) -.0461(6) -.0014(5)
C1 .0501(7) .0400(7) .0583(8) .0036(5) -.0199(6) -.0030(6)
C2 .0440(6) .0378(7) .0518(8) .0005(4) -.0117(5) .0010(5)
C3 .0457(7) .0372(7) .0488(7) .0035(5) -.0113(5) -.0015(5)
C4 .0453(7) .0369(7) .0478(7) .0019(5) -.0108(5) -.0015(5)
C5 .0460(7) .0354(7) .0496(8) .0029(5) -.0124(5) -.0003(5)

loop_
_atom_site_label
_atom_site_fract_x
_atom_site_fract_y
_atom_site_fract_z
_atom_site_U_iso_or_equiv
_atom_site_thermal_displace_type
_atom_site_calc_flag
_atom_site_calc_attached_atom
_atom_site_refinement_flags
_atom_site_occupancy
O1 .76765(5) .5449(2) .0957(2) .0716(3) Uani d . . 1.00
C1 .81947(6) .5870(3) .3006(3) .0515(4) Uani d . . 1.00
C2 .84505(6) .3296(2) .4061(3) .0459(4) Uani d . . 1.00
C3 .90210(6) .3581(2) .6229(3) .0452(3) Uani d . . 1.00
C4 .92871(6) .1004(2) .7324(2) .0446(4) Uani d . . 1.00
C5 .98651(6) .1285(2) .9454(3) .0451(4) Uani d . . 1.00
H01 .7512 .7101 .0305 .0838 Uiso calc O1. .. 1.00
H1a .8526 .6835 .2291 .0660 Uiso calc C1. .. 1.00
H1b .8058 .6860 .4486 .0660 Uiso calc C1. .. 1.00
H2a .8579 .2279 .2587 .0566 Uiso calc C2. .. 1.00
H2b .8125 .2342 .4838 .0566 Uiso calc C2. .. 1.00
H3a .9348 .4507 .5449 .0534 Uiso calc C3. .. 1.00
H3b .8895 .4586 .7699 .0534 Uiso calc C3. .. 1.00
H4a .9405 -.0023 .5850 .0541 Uiso calc C4. .. 1.00
H4b .8962 .0085 .8139 .0541 Uiso calc C4. .. 1.00
H5a 1.0194 .2212 .8655 .0546 Uiso calc C5. .. 1.00
H5b .9751 .2313 1.0945 .0546 Uiso calc C5. .. 1.00

loop_
_atom_type_symbol
_atom_type_scat_dispersion_real
_atom_type_scat_dispersion_imag
_atom_type_scat_source
C 0.018 0.009
;International Tables for Crystallography
(1992, Vol. C, Tables 4.2.6.8 and 6.1.1.1)
;
H 0.000 0.000
;International Tables for Crystallography
(1992, Vol. C, Table 6.1.1.2)
;
O 0.049 0.032
;International Tables for Crystallography
(1992, Vol. C, Tables 4.2.6.8 and 6.1.1.1)
;

loop_
_geom_angle_atom_site_label_1
_geom_angle_atom_site_label_2
_geom_angle_atom_site_label_3
_geom_angle_site_symmetry_1
_geom_angle_site_symmetry_2
_geom_angle_site_symmetry_3
_geom_angle
_geom_angle_publ_flag
O1 C1 C2 1_555 1_555 1_555 109.20(10) yes
C1 C2 C3 1_555 1_555 1_555 112.40(10) yes
C2 C3 C4 1_555 1_555 1_555 113.30(10) yes
C3 C4 C5 1_555 1_555 1_555 113.40(10) yes
C4 C5 C5 1_555 1_555 3_757 113.60(10) yes

loop_
_geom_bond_atom_site_label_1
_geom_bond_atom_site_label_2
_geom_bond_site_symmetry_1
_geom_bond_site_symmetry_2
_geom_bond_distance
_geom_bond_publ_flag
O1 C1 1_555 1_555 1.4190(10) yes
C1 C2 1_555 1_555 1.504(2) yes
C2 C3 1_555 1_555 1.524(2) yes
C3 C4 1_555 1_555 1.519(2) yes
C4 C5 1_555 1_555 1.5240(10) yes
C5 C5 1_555 3_757 1.518(2) yes

loop_
_geom_contact_atom_site_label_1
_geom_contact_atom_site_label_2
_geom_contact_distance
_geom_contact_site_symmetry_1
_geom_contact_site_symmetry_2
_geom_contact_publ_flag
O1 O1 2.8180(10) 1_555 2_655 yes
O1 O1 2.8180(10) 1_555 2_645 yes
O1 C1 3.459(2) 1_555 2_645 yes
O1 C2 3.551(2) 1_555 2_655 yes
